data_7111831
loop_
_publ_author_name
'Adrian Y. Houghton'
'Virve A. Karttunen'
'Warren E. Piers'
'Heikki M. Tuononen'

_publ_section_title
;
 Hydrogen activation with perfluorinated organoboranes:
 1,2,3-tris(pentafluorophenyl)-4,5,6,7-tetrafluoro-1-boraindene
;
_journal_name_full Chem.Commun.
_journal_page_first 1295
_journal_paper_doi 10.1039/c3cc48796b
_journal_volume 50
_journal_year 2014
_chemical_formula_moiety 'C26 H B Cl F19'
_chemical_formula_sum 'C26 H B Cl F19'
_chemical_formula_weight 720.53
_chemical_melting_point ?
_space_group_IT_number 14
_symmetry_cell_setting monoclinic
_symmetry_space_group_name_Hall '-P 2ybc'
_symmetry_space_group_name_H-M 'P 1 21/c 1'
_atom_sites_solution_hydrogens geom
_atom_sites_solution_primary direct
_atom_sites_solution_secondary difmap
_audit_creation_method SHELXL-97
_cell_angle_alpha 90.00
_cell_angle_beta 126.554(2)
_cell_angle_gamma 90.00
_cell_formula_units_Z 4
_cell_length_a 11.2301(3)
_cell_length_b 17.6492(4)
_cell_length_c 15.5641(5)
_cell_measurement_reflns_used 21099
_cell_measurement_temperature 173(2)
_cell_measurement_theta_max 27.57
_cell_measurement_theta_min 2.0
_cell_volume 2478.04(13)
_computing_cell_refinement 'HKL DENZO (Otwinowski & Minor, 1997)'
_computing_data_collection 'COLLECT (Hooft, 1998)'
_computing_data_reduction 'SCALEPACK (Otwinowski & Minor, 1997)'
_computing_molecular_graphics 'ORTEP-3 for Windows (Farrugia, 1997)'
_computing_publication_material SHELXL-97
_computing_structure_refinement 'SHELXL-97 (Sheldrick, 2008)'
_computing_structure_solution 'SHELXS-97 (Sheldrick, 2008)'
_diffrn_ambient_temperature 173(2)
_diffrn_measured_fraction_theta_full 0.997
_diffrn_measured_fraction_theta_max 0.997
_diffrn_measurement_device_type 'Nonius APEX CCD'
_diffrn_measurement_method ' \w and \f'
_diffrn_radiation_monochromator graphite
_diffrn_radiation_source 'fine-focus sealed tube'
_diffrn_radiation_type MoK\a
_diffrn_radiation_wavelength 0.71073
_diffrn_reflns_av_R_equivalents 0.0653
_diffrn_reflns_av_sigmaI/netI 0.0431
_diffrn_reflns_limit_h_max 14
_diffrn_reflns_limit_h_min -14
_diffrn_reflns_limit_k_max 22
_diffrn_reflns_limit_k_min -22
_diffrn_reflns_limit_l_max 20
_diffrn_reflns_limit_l_min -20
_diffrn_reflns_number 21099
_diffrn_reflns_theta_full 27.57
_diffrn_reflns_theta_max 27.57
_diffrn_reflns_theta_min 2.00
_diffrn_standards_interval_count 0
_diffrn_standards_interval_time 0
_diffrn_standards_number 0
_exptl_absorpt_coefficient_mu 0.317
_exptl_absorpt_correction_T_max 0.9812
_exptl_absorpt_correction_T_min 0.9690
_exptl_absorpt_correction_type multi-scan
_exptl_absorpt_process_details 'SORTAV: (Blessing, 1997)'
_exptl_crystal_colour Colourless
_exptl_crystal_density_diffrn 1.931
_exptl_crystal_density_meas ?
_exptl_crystal_density_method 'not measured'
_exptl_crystal_description Rectangle
_exptl_crystal_F_000 1400
_exptl_crystal_size_max 0.10
_exptl_crystal_size_mid 0.08
_exptl_crystal_size_min 0.06
_refine_diff_density_max 0.243
_refine_diff_density_min -0.357
_refine_diff_density_rms 0.049
_refine_ls_extinction_method none
_refine_ls_goodness_of_fit_ref 1.176
_refine_ls_hydrogen_treatment mixed
_refine_ls_matrix_type full
_refine_ls_number_parameters 424
_refine_ls_number_reflns 5731
_refine_ls_number_restraints 0
_refine_ls_restrained_S_all 1.176
_refine_ls_R_factor_all 0.1271
_refine_ls_R_factor_gt 0.0790
_refine_ls_shift/su_max 0.000
_refine_ls_shift/su_mean 0.000
_refine_ls_structure_factor_coef Fsqd
_refine_ls_weighting_details 'calc w=1/[\s^2^(Fo^2^)+(0.0000P)^2^+3.5043P] where P=(Fo^2^+2Fc^2^)/3'
_refine_ls_weighting_scheme calc
_refine_ls_wR_factor_gt 0.1048
_refine_ls_wR_factor_ref 0.1187
_reflns_number_gt 3745
_reflns_number_total 5731
_reflns_threshold_expression >2\s(I)
_cod_data_source_file c3cc48796b.txt
_cod_data_source_block ah1304
_cod_depositor_comments
;
The following automatic conversions were performed:

'_chemical_melting_point' value 'Unknown' was changed to '?' - the
value is undefined or not given.

Automatic conversion script
Id: cif_fix_values 2281 2013-09-26 08:29:07Z andrius 

The following automatic conversions were performed:

'_exptl_crystal_density_meas' value 'not measured' was changed to '?'
- the value is perceived as not measured.

Automatic conversion script
Id: cif_fix_values 3008 2015-01-20 13:52:24Z robertas 
;
_cod_original_cell_volume 2478.04(12)
_cod_original_sg_symbol_H-M 'P 21/c'
_cod_database_code 7111831

loop_
_symmetry_equiv_pos_as_xyz
'x, y, z'
'-x, y+1/2, -z+1/2'
'-x, -y, -z'
'x, -y-1/2, z-1/2'

loop_
_atom_site_label
_atom_site_type_symbol
_atom_site_fract_x
_atom_site_fract_y
_atom_site_fract_z
_atom_site_U_iso_or_equiv
_atom_site_adp_type
_atom_site_occupancy
_atom_site_symmetry_multiplicity
_atom_site_calc_flag
_atom_site_refinement_flags
C1 C 0.7527(4) 0.1528(2) 0.5727(3) 0.0458(9) Uani 1 1 d .
C2 C 0.8998(4) 0.14588(19) 0.6069(3) 0.0421(8) Uani 1 1 d .
C3 C 1.0246(4) 0.1717(2) 0.7155(3) 0.0410(8) Uani 1 1 d .
C4 C 1.0148(4) 0.2365(2) 0.7548(3) 0.0425(8) Uani 1 1 d .
H4 H 0.9313 0.2677 0.7074 0.051 Uiso 1 1 calc R
C5 C 0.9243(4) 0.1160(2) 0.5371(3) 0.0516(9) Uani 1 1 d .
C6 C 0.8121(5) 0.0925(2) 0.4367(3) 0.0602(11) Uani 1 1 d .
C7 C 0.6686(5) 0.0990(2) 0.4032(3) 0.0622(11) Uani 1 1 d .
C8 C 0.6415(4) 0.1295(2) 0.4699(3) 0.0570(10) Uani 1 1 d .
C9 C 1.1602(4) 0.1247(2) 0.7750(3) 0.0439(8) Uani 1 1 d .
C10 C 1.1547(5) 0.0487(2) 0.7904(3) 0.0571(10) Uani 1 1 d .
C11 C 1.2756(7) 0.0026(3) 0.8381(3) 0.0767(15) Uani 1 1 d .
C12 C 1.4076(6) 0.0325(4) 0.8704(3) 0.089(2) Uani 1 1 d .
C13 C 1.4204(5) 0.1082(4) 0.8598(3) 0.0771(16) Uani 1 1 d .
C14 C 1.2975(4) 0.1534(3) 0.8118(3) 0.0555(10) Uani 1 1 d .
C15 C 1.1211(4) 0.2642(2) 0.8643(3) 0.0422(8) Uani 1 1 d .
C16 C 1.1793(4) 0.2209(2) 0.9547(3) 0.0459(9) Uani 1 1 d .
C17 C 1.2748(4) 0.2495(2) 1.0558(3) 0.0512(10) Uani 1 1 d .
C18 C 1.3141(4) 0.3243(3) 1.0681(3) 0.0567(11) Uani 1 1 d .
C19 C 1.2583(5) 0.3694(2) 0.9813(4) 0.0574(10) Uani 1 1 d .
C20 C 1.1639(4) 0.3394(2) 0.8812(3) 0.0506(9) Uani 1 1 d .
C21 C 0.7573(4) 0.1420(2) 0.7506(3) 0.0456(9) Uani 1 1 d .
C22 C 0.8058(4) 0.1785(2) 0.8448(3) 0.0553(10) Uani 1 1 d .
C23 C 0.8457(5) 0.1413(3) 0.9350(3) 0.0611(11) Uani 1 1 d .
C25 C 0.7871(4) 0.0251(2) 0.8421(3) 0.0559(10) Uani 1 1 d .
C26 C 0.7493(4) 0.0641(2) 0.7533(3) 0.0491(9) Uani 1 1 d .
C24 C 0.8357(4) 0.0641(3) 0.9332(3) 0.0601(11) Uani 1 1 d .
Cl1 Cl 0.60936(12) 0.26620(6) 0.60825(10) 0.0714(3) Uani 1 1 d .
F10 F 1.1399(2) 0.14793(12) 0.94590(16) 0.0577(6) Uani 1 1 d .
F1 F 1.0635(2) 0.11113(14) 0.56547(17) 0.0669(6) Uani 1 1 d .
F9 F 1.3118(2) 0.22670(16) 0.79839(18) 0.0701(7) Uani 1 1 d .
F14 F 1.1119(3) 0.38382(13) 0.7963(2) 0.0741(7) Uani 1 1 d .
F34 F 0.6990(3) 0.02398(12) 0.66486(18) 0.0647(6) Uani 1 1 d .
F11 F 1.3306(3) 0.20517(15) 1.14096(17) 0.0746(7) Uani 1 1 d .
F12 F 1.4087(3) 0.35288(15) 1.16629(19) 0.0809(8) Uani 1 1 d .
F5 F 1.0254(3) 0.01834(13) 0.75852(19) 0.0724(7) Uani 1 1 d .
F4 F 0.4999(2) 0.13301(15) 0.43574(19) 0.0788(7) Uani 1 1 d .
F17 F 0.8949(3) 0.17912(18) 1.0240(2) 0.0954(9) Uani 1 1 d .
F19 F 0.7773(3) -0.05009(14) 0.8409(2) 0.0786(7) Uani 1 1 d .
F13 F 1.2978(3) 0.44207(14) 0.9948(2) 0.0855(8) Uani 1 1 d .
F16 F 0.8199(3) 0.25413(14) 0.8503(2) 0.0802(8) Uani 1 1 d .
F8 F 1.5505(3) 0.1383(2) 0.8927(2) 0.1138(12) Uani 1 1 d .
F2 F 0.8422(3) 0.06443(16) 0.37232(18) 0.0850(8) Uani 1 1 d .
F6 F 1.2660(4) -0.07060(17) 0.8526(2) 0.1152(12) Uani 1 1 d .
F18 F 0.8738(3) 0.02672(17) 1.02041(19) 0.0861(8) Uani 1 1 d .
F3 F 0.5592(3) 0.07406(16) 0.30566(19) 0.0908(9) Uani 1 1 d .
F7 F 1.5282(3) -0.0111(2) 0.9157(2) 0.1325(15) Uani 1 1 d .
B1 B 0.7144(4) 0.1832(2) 0.6476(4) 0.0485(11) Uani 1 1 d .

loop_
_atom_site_aniso_label
_atom_site_aniso_U_11
_atom_site_aniso_U_22
_atom_site_aniso_U_33
_atom_site_aniso_U_23
_atom_site_aniso_U_13
_atom_site_aniso_U_12
C1 0.041(2) 0.040(2) 0.047(2) 0.0077(17) 0.0212(18) -0.0014(16)
C2 0.048(2) 0.040(2) 0.0356(19) 0.0042(15) 0.0233(17) -0.0051(16)
C3 0.0443(19) 0.041(2) 0.044(2) 0.0029(16) 0.0295(18) -0.0043(16)
C4 0.0353(18) 0.044(2) 0.043(2) 0.0076(17) 0.0208(16) 0.0000(16)
C5 0.054(2) 0.055(2) 0.047(2) 0.0044(19) 0.031(2) -0.0080(19)
C6 0.078(3) 0.061(3) 0.038(2) 0.000(2) 0.033(2) -0.008(2)
C7 0.063(3) 0.063(3) 0.034(2) -0.001(2) 0.014(2) -0.013(2)
C8 0.044(2) 0.054(2) 0.051(2) 0.008(2) 0.016(2) -0.0053(19)
C9 0.044(2) 0.056(2) 0.0318(18) -0.0021(16) 0.0229(17) 0.0034(18)
C10 0.068(3) 0.057(3) 0.040(2) -0.0022(19) 0.029(2) 0.004(2)
C11 0.102(4) 0.077(4) 0.041(2) 0.009(2) 0.037(3) 0.041(3)
C12 0.080(4) 0.137(5) 0.036(2) 0.012(3) 0.027(3) 0.065(4)
C13 0.042(2) 0.151(5) 0.035(2) -0.009(3) 0.021(2) 0.017(3)
C14 0.052(2) 0.077(3) 0.041(2) -0.003(2) 0.030(2) 0.002(2)
C15 0.0401(18) 0.045(2) 0.043(2) -0.0013(17) 0.0252(17) -0.0006(16)
C16 0.047(2) 0.048(2) 0.050(2) -0.0072(18) 0.0329(19) -0.0041(18)
C17 0.049(2) 0.066(3) 0.044(2) -0.004(2) 0.0306(19) 0.003(2)
C18 0.048(2) 0.077(3) 0.052(2) -0.026(2) 0.033(2) -0.012(2)
C19 0.061(3) 0.049(2) 0.072(3) -0.017(2) 0.045(2) -0.010(2)
C20 0.051(2) 0.046(2) 0.056(2) 0.0007(19) 0.033(2) 0.0032(19)
C21 0.0401(19) 0.043(2) 0.058(2) -0.0009(18) 0.0317(19) 0.0005(16)
C22 0.055(2) 0.054(3) 0.071(3) -0.015(2) 0.046(2) -0.004(2)
C23 0.059(3) 0.079(3) 0.057(3) -0.013(2) 0.041(2) -0.003(2)
C25 0.054(2) 0.055(3) 0.063(3) 0.010(2) 0.037(2) 0.005(2)
C26 0.044(2) 0.051(2) 0.051(2) -0.0041(19) 0.0272(19) -0.0005(18)
C24 0.048(2) 0.089(3) 0.050(2) 0.012(2) 0.032(2) 0.010(2)
Cl1 0.0577(6) 0.0499(6) 0.1051(9) 0.0152(6) 0.0477(6) 0.0096(5)
F10 0.0703(14) 0.0537(14) 0.0513(13) 0.0012(10) 0.0374(12) -0.0072(11)
F1 0.0647(15) 0.0932(18) 0.0550(14) -0.0080(13) 0.0423(12) -0.0072(13)
F9 0.0550(14) 0.097(2) 0.0675(16) -0.0119(14) 0.0414(13) -0.0228(14)
F14 0.0903(18) 0.0447(13) 0.0739(17) 0.0052(12) 0.0417(15) -0.0031(13)
F34 0.0852(17) 0.0460(13) 0.0601(14) -0.0042(11) 0.0417(13) -0.0104(12)
F11 0.0818(17) 0.0933(19) 0.0440(13) 0.0004(13) 0.0349(13) -0.0049(14)
F12 0.0781(16) 0.103(2) 0.0632(16) -0.0355(15) 0.0428(14) -0.0269(15)
F5 0.0929(19) 0.0468(14) 0.0657(15) 0.0033(12) 0.0409(15) -0.0058(13)
F4 0.0440(13) 0.0879(19) 0.0705(16) 0.0027(14) 0.0156(12) -0.0065(13)
F17 0.104(2) 0.125(2) 0.0717(18) -0.0311(17) 0.0603(17) -0.0102(19)
F19 0.0945(19) 0.0571(16) 0.0851(18) 0.0190(13) 0.0540(16) 0.0035(14)
F13 0.108(2) 0.0552(16) 0.095(2) -0.0285(14) 0.0615(18) -0.0254(15)
F16 0.103(2) 0.0569(16) 0.102(2) -0.0265(14) 0.0725(18) -0.0117(14)
F8 0.0439(14) 0.230(4) 0.0615(17) -0.014(2) 0.0282(13) 0.0116(19)
F2 0.108(2) 0.098(2) 0.0485(14) -0.0146(14) 0.0467(15) -0.0074(17)
F6 0.180(3) 0.074(2) 0.0740(19) 0.0244(15) 0.066(2) 0.063(2)
F18 0.0759(17) 0.128(2) 0.0611(16) 0.0231(16) 0.0443(15) 0.0154(16)
F3 0.0812(18) 0.099(2) 0.0445(14) -0.0085(14) 0.0118(14) -0.0146(16)
F7 0.114(2) 0.208(4) 0.0545(17) 0.022(2) 0.0389(17) 0.107(3)
B1 0.033(2) 0.040(2) 0.064(3) -0.003(2) 0.024(2) -0.0059(18)

loop_
_atom_type_symbol
_atom_type_description
_atom_type_scat_dispersion_real
_atom_type_scat_dispersion_imag
_atom_type_scat_source
C C 0.0033 0.0016 'International Tables Vol C Tables 4.2.6.8 and 6.1.1.4'
H H 0.0000 0.0000 'International Tables Vol C Tables 4.2.6.8 and 6.1.1.4'
Cl Cl 0.1484 0.1585 'International Tables Vol C Tables 4.2.6.8 and 6.1.1.4'
F F 0.0171 0.0103 'International Tables Vol C Tables 4.2.6.8 and 6.1.1.4'
B B 0.0013 0.0007 'International Tables Vol C Tables 4.2.6.8 and 6.1.1.4'

loop_
_geom_angle_atom_site_label_1
_geom_angle_atom_site_label_2
_geom_angle_atom_site_label_3
_geom_angle
C8 C1 C2 117.5(4)
C8 C1 B1 120.4(3)
C2 C1 B1 122.1(3)
C5 C2 C1 118.5(3)
C5 C2 C3 121.3(3)
C1 C2 C3 120.2(3)
C4 C3 C9 122.0(3)
C4 C3 C2 120.4(3)
C9 C3 C2 117.5(3)
C3 C4 C15 126.0(3)
C3 C4 H4 117.0
C15 C4 H4 117.0
F1 C5 C6 117.1(4)
F1 C5 C2 120.3(3)
C6 C5 C2 122.6(4)
F2 C6 C5 120.1(4)
F2 C6 C7 120.9(4)
C5 C6 C7 119.1(4)
F3 C7 C8 121.8(4)
F3 C7 C6 118.8(4)
C8 C7 C6 119.4(4)
F4 C8 C7 117.9(4)
F4 C8 C1 119.0(4)
C7 C8 C1 123.0(4)
C10 C9 C14 116.2(4)
C10 C9 C3 121.4(3)
C14 C9 C3 122.3(4)
F5 C10 C11 118.3(4)
F5 C10 C9 118.7(4)
C11 C10 C9 123.0(5)
F6 C11 C12 119.9(5)
F6 C11 C10 121.2(6)
C12 C11 C10 118.9(5)
F7 C12 C11 120.7(7)
F7 C12 C13 118.8(6)
C11 C12 C13 120.5(5)
F8 C13 C12 120.9(5)
F8 C13 C14 119.6(6)
C12 C13 C14 119.5(5)
F9 C14 C13 118.3(4)
F9 C14 C9 119.9(4)
C13 C14 C9 121.8(5)
C16 C15 C20 116.1(3)
C16 C15 C4 124.5(3)
C20 C15 C4 119.4(3)
F10 C16 C17 117.2(3)
F10 C16 C15 120.1(3)
C17 C16 C15 122.7(4)
F11 C17 C16 120.7(4)
F11 C17 C18 120.4(4)
C16 C17 C18 118.9(4)
F12 C18 C19 119.9(4)
F12 C18 C17 119.7(4)
C19 C18 C17 120.4(4)
F13 C19 C18 119.6(4)
F13 C19 C20 120.8(4)
C18 C19 C20 119.6(4)
F14 C20 C19 119.2(4)
F14 C20 C15 118.6(3)
C19 C20 C15 122.2(4)
C26 C21 C22 115.0(4)
C26 C21 B1 120.8(3)
C22 C21 B1 124.2(3)
F16 C22 C23 117.5(4)
F16 C22 C21 119.2(4)
C23 C22 C21 123.3(4)
F17 C23 C22 120.7(4)
F17 C23 C24 120.1(4)
C22 C23 C24 119.2(4)
F19 C25 C24 119.8(4)
F19 C25 C26 121.0(4)
C24 C25 C26 119.2(4)
F34 C26 C25 117.4(4)
F34 C26 C21 119.4(3)
C25 C26 C21 123.1(4)
F18 C24 C25 119.8(4)
F18 C24 C23 120.1(4)
C25 C24 C23 120.1(4)
C21 B1 C1 123.9(3)
C21 B1 Cl1 119.0(3)
C1 B1 Cl1 117.1(3)

loop_
_geom_bond_atom_site_label_1
_geom_bond_atom_site_label_2
_geom_bond_distance
C1 C8 1.381(5)
C1 C2 1.406(5)
C1 B1 1.559(6)
C2 C5 1.375(5)
C2 C3 1.486(5)
C3 C4 1.332(5)
C3 C9 1.478(5)
C4 C15 1.465(5)
C4 H4 0.9500
C5 F1 1.351(4)
C5 C6 1.363(5)
C6 F2 1.329(4)
C6 C7 1.371(6)
C7 F3 1.336(4)
C7 C8 1.356(6)
C8 F4 1.345(4)
C9 C10 1.371(5)
C9 C14 1.382(5)
C10 F5 1.335(5)
C10 C11 1.363(6)
C11 F6 1.327(6)
C11 C12 1.357(8)
C12 F7 1.337(5)
C12 C13 1.363(8)
C13 F8 1.338(5)
C13 C14 1.368(6)
C14 F9 1.335(5)
C15 C16 1.376(5)
C15 C20 1.384(5)
C16 F10 1.341(4)
C16 C17 1.368(5)
C17 F11 1.331(4)
C17 C18 1.370(6)
C18 F12 1.336(4)
C18 C19 1.357(6)
C19 F13 1.333(4)
C19 C20 1.365(5)
C20 F14 1.334(4)
C21 C26 1.381(5)
C21 C22 1.383(5)
C21 B1 1.552(6)
C22 F16 1.341(4)
C22 C23 1.361(6)
C23 F17 1.326(4)
C23 C24 1.366(6)
C25 F19 1.330(4)
C25 C24 1.364(6)
C25 C26 1.366(5)
C26 F34 1.337(4)
C24 F18 1.330(4)
Cl1 B1 1.747(4)
